data_7207776
loop_
_publ_author_name
'Jiang, Xiang'
'Tao, Bo'
'Xia, Hua'
'Liao, Gui-ying'

_publ_section_title
;
 Supramolecular architectures based on various macrocyclic metallic
 tectons with 1,3,5-triazine-2,4,6-triamine hexaacetic acid ligand
;
_journal_issue 9
_journal_name_full CrystEngComm
_journal_page_first 3271
_journal_paper_doi 10.1039/c2ce06494d
_journal_volume 14
_journal_year 2012
_chemical_formula_sum 'C27 H52 N12 Ni O17'
_chemical_formula_weight 875.52
_chemical_name_systematic
;
?
;
_space_group_IT_number 14
_symmetry_cell_setting monoclinic
_symmetry_space_group_name_Hall '-P 2ybc'
_symmetry_space_group_name_H-M 'P 1 21/c 1'
_atom_sites_solution_hydrogens geom
_atom_sites_solution_primary direct
_atom_sites_solution_secondary difmap
_audit_creation_method SHELXL-97
_cell_angle_alpha 90.00
_cell_angle_beta 114.5890(10)
_cell_angle_gamma 90.00
_cell_formula_units_Z 4
_cell_length_a 10.3859(2)
_cell_length_b 21.9719(3)
_cell_length_c 19.4185(3)
_cell_measurement_temperature 296(2)
_cell_volume 4029.42(12)
_computing_cell_refinement 'Bruker SMART'
_computing_data_collection 'Bruker SMART'
_computing_data_reduction 'Bruker SAINT'
_computing_molecular_graphics 'Bruker SHELXTL'
_computing_publication_material 'Bruker SHELXTL'
_computing_structure_refinement 'SHELXL-97 (Sheldrick, 1997)'
_computing_structure_solution 'SHELXS-97 (Sheldrick, 1990)'
_diffrn_ambient_temperature 296(2)
_diffrn_measured_fraction_theta_full 1.000
_diffrn_measured_fraction_theta_max 1.000
_diffrn_radiation_monochromator graphite
_diffrn_radiation_source 'fine-focus sealed tube'
_diffrn_radiation_type MoK\a
_diffrn_radiation_wavelength 0.71073
_diffrn_reflns_av_R_equivalents 0.0390
_diffrn_reflns_av_sigmaI/netI 0.0326
_diffrn_reflns_limit_h_max 12
_diffrn_reflns_limit_h_min -11
_diffrn_reflns_limit_k_max 26
_diffrn_reflns_limit_k_min -26
_diffrn_reflns_limit_l_max 23
_diffrn_reflns_limit_l_min -23
_diffrn_reflns_number 31119
_diffrn_reflns_theta_full 25.00
_diffrn_reflns_theta_max 25.00
_diffrn_reflns_theta_min 1.85
_exptl_absorpt_coefficient_mu 0.566
_exptl_absorpt_correction_T_max 0.9199
_exptl_absorpt_correction_T_min 0.8715
_exptl_crystal_density_diffrn 1.443
_exptl_crystal_density_method 'not measured'
_exptl_crystal_F_000 1848
_exptl_crystal_size_max 0.25
_exptl_crystal_size_mid 0.23
_exptl_crystal_size_min 0.15
_platon_squeeze_details
;
;
_refine_diff_density_max 0.328
_refine_diff_density_min -0.232
_refine_diff_density_rms 0.046
_refine_ls_extinction_coef 0.00028(12)
_refine_ls_extinction_expression Fc^*^=kFc[1+0.001xFc^2^\l^3^/sin(2\q)]^-1/4^
_refine_ls_extinction_method SHELXL
_refine_ls_goodness_of_fit_ref 1.049
_refine_ls_hydrogen_treatment mixed
_refine_ls_matrix_type full
_refine_ls_number_parameters 494
_refine_ls_number_reflns 7095
_refine_ls_number_restraints 0
_refine_ls_restrained_S_all 1.049
_refine_ls_R_factor_all 0.0498
_refine_ls_R_factor_gt 0.0378
_refine_ls_shift/su_max 0.001
_refine_ls_shift/su_mean 0.000
_refine_ls_structure_factor_coef Fsqd
_refine_ls_weighting_details 'calc w=1/[\s^2^(Fo^2^)+(0.0591P)^2^+0.3228P] where P=(Fo^2^+2Fc^2^)/3'
_refine_ls_weighting_scheme calc
_refine_ls_wR_factor_gt 0.1004
_refine_ls_wR_factor_ref 0.1056
_reflns_number_gt 5547
_reflns_number_total 7095
_reflns_threshold_expression >2sigma(I)
_cod_data_source_file c2ce06494d.txt
_cod_data_source_block tb10_0m
_cod_depositor_comments
;
The following automatic conversions were performed:

'_symmetry_cell_setting' value 'Monoclinic' changed to 'monoclinic'
according to /home/saulius/struct/CIF-dictionaries/cif_core.dic
dictionary named 'cif_core.dic' version 2.4.1 from 2010-06-29.

Automatic conversion script
Id: cif_fix_values 1715 2011-07-08 13:25:40Z adriana 
;
_cod_original_cell_volume 4029.42(11)
_cod_original_sg_symbol_H-M P21/c
_cod_database_code 7207776

loop_
_symmetry_equiv_pos_as_xyz
'x, y, z'
'-x, y+1/2, -z+1/2'
'-x, -y, -z'
'x, -y-1/2, z-1/2'

loop_
_atom_site_label
_atom_site_type_symbol
_atom_site_fract_x
_atom_site_fract_y
_atom_site_fract_z
_atom_site_U_iso_or_equiv
_atom_site_adp_type
_atom_site_occupancy
_atom_site_symmetry_multiplicity
_atom_site_calc_flag
_atom_site_refinement_flags
C1 C 0.2805(2) 0.11803(10) 0.32014(11) 0.0337(5) Uani 1 1 d .
C2 C 0.1985(2) 0.30152(10) 0.41539(13) 0.0467(6) Uani 1 1 d .
H2A H 0.1240 0.2796 0.4226 0.056 Uiso 1 1 calc R
H2B H 0.1612 0.3409 0.3938 0.056 Uiso 1 1 calc R
C3 C 0.2456(2) 0.20660(10) 0.36707(11) 0.0362(5) Uani 1 1 d .
C4 C 0.2782(3) 0.29919(10) 0.30925(13) 0.0470(6) Uani 1 1 d .
H4A H 0.3674 0.2827 0.3128 0.056 Uiso 1 1 calc R
H4B H 0.2923 0.3421 0.3222 0.056 Uiso 1 1 calc R
C5 C 0.1737(2) 0.12032(11) 0.53094(12) 0.0429(5) Uani 1 1 d .
H5A H 0.2472 0.1508 0.5524 0.051 Uiso 1 1 calc R
H5B H 0.1826 0.0921 0.5711 0.051 Uiso 1 1 calc R
C6 C 0.3323(2) 0.11616(10) 0.20865(12) 0.0383(5) Uani 1 1 d .
H6A H 0.2671 0.1502 0.1923 0.046 Uiso 1 1 calc R
H6B H 0.3051 0.0879 0.1666 0.046 Uiso 1 1 calc R
C7 C 0.2262(2) 0.11879(10) 0.42053(12) 0.0359(5) Uani 1 1 d .
C8 C 0.8137(3) 0.11923(12) 0.17564(17) 0.0661(8) Uani 1 1 d .
H8A H 0.7183 0.1043 0.1619 0.079 Uiso 1 1 calc R
H8B H 0.8778 0.0847 0.1886 0.079 Uiso 1 1 calc R
C9 C 0.0311(2) 0.15147(12) 0.50409(13) 0.0474(6) Uani 1 1 d .
C10 C 0.7188(3) 0.20947(15) -0.04180(15) 0.0678(8) Uani 1 1 d .
H10A H 0.6172 0.2034 -0.0666 0.081 Uiso 1 1 calc R
H10B H 0.7493 0.2242 -0.0797 0.081 Uiso 1 1 calc R
C11 C 0.8550(3) 0.16182(13) 0.24089(15) 0.0656(8) Uani 1 1 d .
H11A H 0.8397 0.1433 0.2822 0.079 Uiso 1 1 calc R
H11B H 0.9540 0.1730 0.2589 0.079 Uiso 1 1 calc R
C12 C 0.1802(2) 0.02204(10) 0.46495(14) 0.0474(6) Uani 1 1 d .
H12A H 0.1803 0.0055 0.5113 0.057 Uiso 1 1 calc R
H12B H 0.2608 0.0050 0.4587 0.057 Uiso 1 1 calc R
C13 C 0.6526(3) 0.30976(13) -0.01273(17) 0.0647(8) Uani 1 1 d .
H13A H 0.6658 0.3285 -0.0545 0.078 Uiso 1 1 calc R
H13B H 0.5547 0.2969 -0.0303 0.078 Uiso 1 1 calc R
C14 C 0.4776(2) 0.13927(11) 0.22533(13) 0.0478(6) Uani 1 1 d .
C15 C 0.3462(3) 0.02165(10) 0.28442(13) 0.0466(6) Uani 1 1 d .
H15A H 0.3570 0.0043 0.2412 0.056 Uiso 1 1 calc R
H15B H 0.2656 0.0020 0.2881 0.056 Uiso 1 1 calc R
C16 C 0.3211(2) 0.31058(10) 0.49086(13) 0.0434(5) Uani 1 1 d .
C17 C 0.7362(3) 0.12405(12) 0.03688(15) 0.0569(7) Uani 1 1 d .
H17A H 0.7530 0.0805 0.0400 0.068 Uiso 1 1 calc R
H17B H 0.6359 0.1314 0.0212 0.068 Uiso 1 1 calc R
C18 C 0.5714(3) 0.31677(17) 0.2011(2) 0.0902(11) Uani 1 1 d .
H18A H 0.5240 0.3517 0.2105 0.108 Uiso 1 1 calc R
H18B H 0.5372 0.2802 0.2161 0.108 Uiso 1 1 calc R
C19 C 0.7719(3) 0.34968(13) 0.19017(19) 0.0690(9) Uani 1 1 d .
H19A H 0.8726 0.3438 0.2054 0.083 Uiso 1 1 calc R
H19B H 0.7516 0.3930 0.1855 0.083 Uiso 1 1 calc R
C20 C 0.6899(3) 0.35253(12) 0.05092(19) 0.0719(9) Uani 1 1 d .
H20A H 0.6219 0.3856 0.0374 0.086 Uiso 1 1 calc R
H20B H 0.7830 0.3696 0.0634 0.086 Uiso 1 1 calc R
C21 C 0.7957(3) 0.26462(17) 0.27140(16) 0.0761(10) Uani 1 1 d .
H21A H 0.7673 0.2501 0.3102 0.091 Uiso 1 1 calc R
H21B H 0.8972 0.2711 0.2951 0.091 Uiso 1 1 calc R
C22 C 0.9664(3) 0.15452(13) 0.11234(17) 0.0645(8) Uani 1 1 d .
H22A H 1.0186 0.1183 0.1370 0.077 Uiso 1 1 calc R
H22B H 1.0192 0.1901 0.1388 0.077 Uiso 1 1 calc R
C23 C 0.5442(3) 0.31368(13) 0.11808(19) 0.0718(9) Uani 1 1 d .
H23A H 0.4983 0.2757 0.0956 0.086 Uiso 1 1 calc R
H23B H 0.4849 0.3473 0.0901 0.086 Uiso 1 1 calc R
C24 C 0.0468(3) 0.00206(12) 0.39940(16) 0.0606(7) Uani 1 1 d .
C25 C 0.4775(3) 0.00714(12) 0.35526(16) 0.0610(7) Uani 1 1 d .
C26 C 0.9409(3) 0.15603(15) 0.02966(19) 0.0749(9) Uani 1 1 d .
H26A H 0.9767 0.1936 0.0180 0.090 Uiso 1 1 calc R
H26B H 0.9879 0.1221 0.0179 0.090 Uiso 1 1 calc R
C27 C 0.1686(2) 0.29261(10) 0.22931(13) 0.0425(5) Uani 1 1 d .
H1M H 0.576(4) 0.0774(17) 0.348(2) 0.118(14) Uiso 1 1 d .
H2M H 0.126(5) 0.299(2) 0.120(3) 0.179(18) Uiso 1 1 d .
H3M H 0.358(4) 0.3306(19) 0.585(2) 0.148(17) Uiso 1 1 d .
H4M H -0.059(4) 0.0709(17) 0.401(2) 0.114(14) Uiso 1 1 d .
H5M H 0.674(3) 0.2019(12) 0.2000(15) 0.065(8) Uiso 1 1 d .
H6M H 0.834(3) 0.2703(11) 0.0297(14) 0.053(7) Uiso 1 1 d .
N1 N 0.7494(2) 0.25736(9) 0.01748(12) 0.0480(5) Uani 1 1 d .
N2 N 0.82137(19) 0.15415(8) 0.11104(11) 0.0443(5) Uani 1 1 d .
N3 N 0.7635(2) 0.21571(10) 0.21181(11) 0.0491(5) Uani 1 1 d .
N4 N 0.6886(2) 0.31777(9) 0.11791(13) 0.0529(5) Uani 1 1 d .
N5 N 0.7273(3) 0.32231(13) 0.24365(16) 0.0794(8) Uani 1 1 d .
N6 N 0.7852(2) 0.15184(11) -0.01445(13) 0.0655(6) Uani 1 1 d .
N7 N 0.27482(18) 0.17881(8) 0.31352(10) 0.0372(4) Uani 1 1 d .
N8 N 0.25542(18) 0.08525(8) 0.37131(10) 0.0385(4) Uani 1 1 d .
N9 N 0.22325(18) 0.17990(8) 0.42296(10) 0.0380(4) Uani 1 1 d .
N10 N 0.31525(18) 0.08610(8) 0.27046(10) 0.0371(4) Uani 1 1 d .
N11 N 0.19782(18) 0.08761(8) 0.47299(10) 0.0396(4) Uani 1 1 d .
N12 N 0.2378(2) 0.26817(8) 0.36302(10) 0.0461(5) Uani 1 1 d .
Ni4 Ni 0.75748(3) 0.236539(12) 0.114991(16) 0.03479(11) Uani 1 1 d .
O1 O 0.44256(17) 0.30443(9) 0.50103(10) 0.0610(5) Uani 1 1 d .
O2 O 0.2803(2) 0.32505(11) 0.54360(11) 0.0768(7) Uani 1 1 d .
O3 O 0.48975(18) 0.16629(10) 0.17097(10) 0.0795(7) Uani 1 1 d .
O4 O 0.57649(18) 0.13260(9) 0.28839(10) 0.0668(5) Uani 1 1 d .
O5 O 0.5797(2) 0.04746(9) 0.38050(12) 0.0698(6) Uani 1 1 d .
O6 O 0.4877(3) -0.04046(10) 0.38768(15) 0.1105(9) Uani 1 1 d .
O7 O 0.0407(3) -0.04684(9) 0.36925(15) 0.1019(8) Uani 1 1 d .
O8 O -0.0636(2) 0.03772(10) 0.37608(12) 0.0705(6) Uani 1 1 d .
O9 O 0.02127(18) 0.19304(9) 0.54635(10) 0.0664(5) Uani 1 1 d .
O10 O -0.06857(17) 0.13508(9) 0.44443(10) 0.0618(5) Uani 1 1 d .
O11 O 0.04754(16) 0.27888(8) 0.21274(10) 0.0521(4) Uani 1 1 d .
O12 O 0.22028(19) 0.30332(11) 0.17968(11) 0.0776(7) Uani 1 1 d .

loop_
_atom_site_aniso_label
_atom_site_aniso_U_11
_atom_site_aniso_U_22
_atom_site_aniso_U_33
_atom_site_aniso_U_23
_atom_site_aniso_U_13
_atom_site_aniso_U_12
C1 0.0292(11) 0.0442(12) 0.0294(11) 0.0002(9) 0.0138(9) -0.0015(9)
C2 0.0477(14) 0.0420(13) 0.0449(14) -0.0046(11) 0.0138(11) 0.0069(10)
C3 0.0329(11) 0.0422(12) 0.0301(12) -0.0018(10) 0.0099(10) -0.0016(9)
C4 0.0530(14) 0.0397(13) 0.0431(14) 0.0006(10) 0.0150(12) -0.0063(10)
C5 0.0357(12) 0.0678(15) 0.0279(12) 0.0077(11) 0.0161(10) 0.0069(10)
C6 0.0365(12) 0.0515(13) 0.0301(12) -0.0025(10) 0.0171(10) -0.0029(9)
C7 0.0288(11) 0.0476(13) 0.0321(12) 0.0038(10) 0.0135(9) 0.0027(9)
C8 0.0660(18) 0.0500(15) 0.078(2) 0.0233(15) 0.0255(16) 0.0053(13)
C9 0.0386(13) 0.0698(16) 0.0362(14) 0.0028(12) 0.0180(12) 0.0099(11)
C10 0.0640(17) 0.105(2) 0.0384(15) -0.0015(16) 0.0251(13) -0.0150(17)
C11 0.0553(17) 0.084(2) 0.0473(17) 0.0217(15) 0.0114(13) -0.0033(14)
C12 0.0488(14) 0.0495(14) 0.0532(15) 0.0197(11) 0.0305(12) 0.0114(11)
C13 0.0518(16) 0.0635(17) 0.071(2) 0.0258(15) 0.0181(14) -0.0005(13)
C14 0.0375(13) 0.0644(15) 0.0393(14) 0.0085(12) 0.0138(12) -0.0075(11)
C15 0.0554(14) 0.0414(13) 0.0498(15) -0.0089(11) 0.0288(12) -0.0057(11)
C16 0.0417(13) 0.0443(13) 0.0428(14) -0.0080(11) 0.0163(11) 0.0026(10)
C17 0.0484(15) 0.0513(15) 0.0678(18) -0.0206(13) 0.0211(14) -0.0049(11)
C18 0.0540(18) 0.109(3) 0.125(3) -0.051(2) 0.055(2) -0.0136(17)
C19 0.0456(15) 0.0614(17) 0.101(2) -0.0349(17) 0.0317(16) -0.0069(13)
C20 0.0570(17) 0.0452(15) 0.108(3) 0.0250(17) 0.0289(17) 0.0060(12)
C21 0.0625(19) 0.126(3) 0.0423(17) -0.0266(18) 0.0242(15) -0.0311(19)
C22 0.0377(14) 0.0628(17) 0.091(2) -0.0185(15) 0.0245(14) 0.0033(12)
C23 0.0367(14) 0.0617(17) 0.115(3) -0.0267(17) 0.0293(16) -0.0031(12)
C24 0.0625(17) 0.0490(15) 0.0688(19) 0.0063(14) 0.0259(15) 0.0026(13)
C25 0.0659(18) 0.0476(15) 0.0663(19) 0.0102(14) 0.0244(15) -0.0012(13)
C26 0.0574(18) 0.089(2) 0.092(2) -0.0243(18) 0.0450(17) -0.0006(15)
C27 0.0397(13) 0.0428(13) 0.0445(14) 0.0097(11) 0.0170(11) 0.0005(10)
N1 0.0365(11) 0.0582(12) 0.0491(13) 0.0098(10) 0.0175(10) -0.0056(9)
N2 0.0350(10) 0.0410(10) 0.0531(12) -0.0046(9) 0.0145(9) -0.0004(8)
N3 0.0381(11) 0.0725(14) 0.0366(11) -0.0038(10) 0.0155(9) -0.0115(10)
N4 0.0348(10) 0.0426(11) 0.0795(15) -0.0132(11) 0.0219(10) -0.0014(8)
N5 0.0632(16) 0.095(2) 0.0882(19) -0.0483(16) 0.0395(15) -0.0103(14)
N6 0.0597(14) 0.0809(17) 0.0608(15) -0.0235(13) 0.0299(12) -0.0051(12)
N7 0.0409(10) 0.0381(10) 0.0345(10) 0.0007(8) 0.0176(8) -0.0007(8)
N8 0.0442(11) 0.0408(10) 0.0390(11) 0.0020(8) 0.0257(9) -0.0002(8)
N9 0.0403(10) 0.0444(11) 0.0312(10) -0.0005(8) 0.0167(8) 0.0018(8)
N10 0.0420(10) 0.0417(10) 0.0346(10) -0.0025(8) 0.0229(9) -0.0026(8)
N11 0.0389(10) 0.0508(11) 0.0361(10) 0.0071(9) 0.0226(9) 0.0048(8)
N12 0.0627(13) 0.0397(11) 0.0362(11) -0.0024(8) 0.0208(10) -0.0019(9)
Ni4 0.03196(16) 0.03503(16) 0.03973(18) -0.00143(12) 0.01727(13) -0.00164(11)
O1 0.0391(10) 0.0886(13) 0.0562(11) -0.0163(10) 0.0208(8) -0.0033(9)
O2 0.0434(11) 0.136(2) 0.0464(12) -0.0314(12) 0.0143(9) 0.0125(11)
O3 0.0462(11) 0.1317(18) 0.0514(12) 0.0419(12) 0.0113(9) -0.0230(11)
O4 0.0404(10) 0.0995(15) 0.0466(11) 0.0230(10) 0.0043(8) -0.0187(9)
O5 0.0602(12) 0.0655(12) 0.0648(13) 0.0233(11) 0.0071(10) -0.0066(10)
O6 0.1092(19) 0.0607(14) 0.130(2) 0.0409(14) 0.0179(16) -0.0076(12)
O7 0.0983(17) 0.0540(13) 0.123(2) -0.0203(13) 0.0160(15) 0.0110(11)
O8 0.0536(12) 0.0635(13) 0.0779(15) -0.0146(11) 0.0110(10) 0.0045(10)
O9 0.0484(10) 0.0945(14) 0.0482(11) -0.0201(10) 0.0119(9) 0.0196(9)
O10 0.0375(9) 0.0929(14) 0.0446(10) -0.0145(10) 0.0067(8) 0.0148(9)
O11 0.0370(9) 0.0660(11) 0.0535(11) 0.0064(8) 0.0189(8) -0.0019(8)
O12 0.0463(11) 0.1382(19) 0.0450(11) 0.0240(12) 0.0156(9) -0.0213(11)

loop_
_atom_type_symbol
_atom_type_description
_atom_type_scat_dispersion_real
_atom_type_scat_dispersion_imag
_atom_type_scat_source
C C 0.0033 0.0016 'International Tables Vol C Tables 4.2.6.8 and 6.1.1.4'
H H 0.0000 0.0000 'International Tables Vol C Tables 4.2.6.8 and 6.1.1.4'
O O 0.0106 0.0060 'International Tables Vol C Tables 4.2.6.8 and 6.1.1.4'
N N 0.0061 0.0033 'International Tables Vol C Tables 4.2.6.8 and 6.1.1.4'
Ni Ni 0.3393 1.1124 'International Tables Vol C Tables 4.2.6.8 and 6.1.1.4'

loop_
_geom_angle_atom_site_label_1
_geom_angle_atom_site_label_2
_geom_angle_atom_site_label_3
_geom_angle
N8 C1 N7 126.39(19)
N8 C1 N10 116.18(18)
N7 C1 N10 117.44(18)
N12 C2 C16 112.42(19)
N9 C3 N7 126.9(2)
N9 C3 N12 117.30(19)
N7 C3 N12 115.81(19)
N12 C4 C27 112.17(19)
N11 C5 C9 114.79(18)
N10 C6 C14 115.94(18)
N8 C7 N9 126.19(19)
N8 C7 N11 116.27(19)
N9 C7 N11 117.54(19)
C11 C8 N2 107.1(2)
O10 C9 O9 123.7(2)
O10 C9 C5 120.4(2)
O9 C9 C5 115.9(2)
N6 C10 N1 114.9(2)
N3 C11 C8 105.5(2)
N11 C12 C24 114.26(19)
C20 C13 N1 105.4(2)
O4 C14 O3 123.6(2)
O4 C14 C6 121.5(2)
O3 C14 C6 115.0(2)
N10 C15 C25 114.86(19)
O1 C16 O2 124.2(2)
O1 C16 C2 123.5(2)
O2 C16 C2 112.3(2)
N6 C17 N2 104.07(19)
N5 C18 C23 105.8(2)
N5 C19 N4 104.5(2)
C13 C20 N4 107.8(2)
N5 C21 N3 114.9(2)
N2 C22 C26 104.5(2)
N4 C23 C18 104.8(2)
O7 C24 O8 120.2(3)
O7 C24 C12 120.8(2)
O8 C24 C12 119.0(2)
O6 C25 O5 120.7(3)
O6 C25 C15 120.5(3)
O5 C25 C15 118.7(2)
N6 C26 C22 106.2(2)
O11 C27 O12 123.7(2)
O11 C27 C4 124.1(2)
O12 C27 C4 112.2(2)
C13 N1 C10 110.6(2)
C13 N1 Ni4 108.72(17)
C10 N1 Ni4 120.12(17)
C17 N2 C22 101.92(19)
C17 N2 C8 111.31(19)
C22 N2 C8 113.1(2)
C17 N2 Ni4 112.08(15)
C22 N2 Ni4 110.65(14)
C8 N2 Ni4 107.81(15)
C11 N3 C21 112.1(2)
C11 N3 Ni4 108.73(16)
C21 N3 Ni4 119.31(18)
C19 N4 C23 102.5(2)
C19 N4 C20 111.4(2)
C23 N4 C20 113.4(2)
C19 N4 Ni4 112.79(17)
C23 N4 Ni4 109.05(15)
C20 N4 Ni4 107.78(16)
C19 N5 C21 112.4(2)
C19 N5 C18 103.8(3)
C21 N5 C18 112.9(3)
C17 N6 C10 112.3(2)
C17 N6 C26 104.0(2)
C10 N6 C26 113.5(2)
C1 N7 C3 113.15(17)
C1 N8 C7 113.97(18)
C3 N9 C7 113.31(18)
C1 N10 C6 121.01(17)
C1 N10 C15 118.35(17)
C6 N10 C15 120.46(17)
C7 N11 C5 119.75(18)
C7 N11 C12 118.47(18)
C5 N11 C12 121.54(18)
C3 N12 C2 119.56(19)
C3 N12 C4 118.90(19)
C2 N12 C4 121.41(19)
N3 Ni4 N1 179.42(8)
N3 Ni4 N4 93.06(10)
N1 Ni4 N4 86.78(9)
N3 Ni4 N2 86.77(9)
N1 Ni4 N2 93.37(9)
N4 Ni4 N2 178.44(7)

loop_
_geom_bond_atom_site_label_1
_geom_bond_atom_site_label_2
_geom_bond_distance
C1 N8 1.338(3)
C1 N7 1.341(3)
C1 N10 1.357(3)
C2 N12 1.443(3)
C2 C16 1.502(3)
C3 N9 1.336(3)
C3 N7 1.345(3)
C3 N12 1.356(3)
C4 N12 1.448(3)
C4 C27 1.502(3)
C5 N11 1.442(3)
C5 C9 1.514(3)
C6 N10 1.444(3)
C6 C14 1.494(3)
C7 N8 1.338(3)
C7 N9 1.344(3)
C7 N11 1.358(3)
C8 C11 1.488(4)
C8 N2 1.500(3)
C9 O10 1.243(3)
C9 O9 1.260(3)
C10 N6 1.434(4)
C10 N1 1.493(4)
C11 N3 1.475(3)
C12 N11 1.452(3)
C12 C24 1.505(4)
C13 C20 1.471(4)
C13 N1 1.480(3)
C14 O4 1.237(3)
C14 O3 1.262(3)
C15 N10 1.452(3)
C15 C25 1.514(4)
C16 O1 1.201(3)
C16 O2 1.300(3)
C17 N6 1.431(3)
C17 N2 1.494(3)
C18 N5 1.485(4)
C18 C23 1.518(5)
C19 N5 1.434(4)
C19 N4 1.483(3)
C20 N4 1.513(4)
C21 N5 1.443(4)
C21 N3 1.511(3)
C22 N2 1.496(3)
C22 C26 1.515(4)
C23 N4 1.504(3)
C24 O7 1.212(3)
C24 O8 1.304(3)
C25 O6 1.202(3)
C25 O5 1.311(3)
C26 N6 1.484(3)
C27 O11 1.199(2)
C27 O12 1.305(3)
N1 Ni4 1.915(2)
N2 Ni4 1.9406(18)
N3 Ni4 1.911(2)
N4 Ni4 1.9322(18)

loop_
_geom_torsion_atom_site_label_1
_geom_torsion_atom_site_label_2
_geom_torsion_atom_site_label_3
_geom_torsion_atom_site_label_4
_geom_torsion
N11 C5 C9 O10 20.0(3)
N11 C5 C9 O9 -161.3(2)
N2 C8 C11 N3 52.6(3)
N10 C6 C14 O4 0.2(3)
N10 C6 C14 O3 -178.9(2)
N12 C2 C16 O1 16.9(3)
N12 C2 C16 O2 -162.3(2)
N1 C13 C20 N4 -51.8(3)
N5 C18 C23 N4 -0.1(3)
N11 C12 C24 O7 153.3(3)
N11 C12 C24 O8 -27.9(3)
N10 C15 C25 O6 153.0(3)
N10 C15 C25 O5 -26.9(4)
N2 C22 C26 N6 -4.1(3)
N12 C4 C27 O11 19.5(3)
N12 C4 C27 O12 -160.2(2)
C20 C13 N1 C10 178.3(2)
C20 C13 N1 Ni4 44.5(2)
N6 C10 N1 C13 -167.4(2)
N6 C10 N1 Ni4 -39.5(3)
N6 C17 N2 C22 -43.5(2)
N6 C17 N2 C8 -164.3(2)
N6 C17 N2 Ni4 74.8(2)
C26 C22 N2 C17 28.0(3)
C26 C22 N2 C8 147.6(2)
C26 C22 N2 Ni4 -91.3(2)
C11 C8 N2 C17 -160.1(2)
C11 C8 N2 C22 85.8(3)
C11 C8 N2 Ni4 -36.8(2)
C8 C11 N3 C21 -178.3(2)
C8 C11 N3 Ni4 -44.3(2)
N5 C21 N3 C11 170.1(2)
N5 C21 N3 Ni4 41.4(3)
N5 C19 N4 C23 41.9(3)
N5 C19 N4 C20 163.4(2)
N5 C19 N4 Ni4 -75.2(2)
C18 C23 N4 C19 -24.6(3)
C18 C23 N4 C20 -144.8(3)
C18 C23 N4 Ni4 95.1(2)
C13 C20 N4 C19 159.8(2)
C13 C20 N4 C23 -85.3(3)
C13 C20 N4 Ni4 35.6(2)
N4 C19 N5 C21 80.0(3)
N4 C19 N5 C18 -42.3(3)
N3 C21 N5 C19 -62.9(3)
N3 C21 N5 C18 54.1(3)
C23 C18 N5 C19 25.7(3)
C23 C18 N5 C21 -96.2(3)
N2 C17 N6 C10 -82.0(2)
N2 C17 N6 C26 41.2(2)
N1 C10 N6 C17 63.6(3)
N1 C10 N6 C26 -54.1(3)
C22 C26 N6 C17 -22.8(3)
C22 C26 N6 C10 99.5(3)
N8 C1 N7 C3 2.6(3)
N10 C1 N7 C3 -177.32(17)
N9 C3 N7 C1 0.0(3)
N12 C3 N7 C1 -179.69(18)
N7 C1 N8 C7 -2.0(3)
N10 C1 N8 C7 177.92(18)
N9 C7 N8 C1 -1.4(3)
N11 C7 N8 C1 179.06(18)
N7 C3 N9 C7 -2.8(3)
N12 C3 N9 C7 176.95(18)
N8 C7 N9 C3 3.5(3)
N11 C7 N9 C3 -176.93(17)
N8 C1 N10 C6 174.47(18)
N7 C1 N10 C6 -5.6(3)
N8 C1 N10 C15 -10.5(3)
N7 C1 N10 C15 169.45(18)
C14 C6 N10 C1 89.1(2)
C14 C6 N10 C15 -85.9(3)
C25 C15 N10 C1 -65.5(3)
C25 C15 N10 C6 109.6(2)
N8 C7 N11 C5 176.27(17)
N9 C7 N11 C5 -3.4(3)
N8 C7 N11 C12 -9.1(3)
N9 C7 N11 C12 171.23(18)
C9 C5 N11 C7 74.7(3)
C9 C5 N11 C12 -99.7(2)
C24 C12 N11 C7 -70.1(3)
C24 C12 N11 C5 104.4(2)
N9 C3 N12 C2 -3.5(3)
N7 C3 N12 C2 176.26(18)
N9 C3 N12 C4 172.53(18)
N7 C3 N12 C4 -7.7(3)
C16 C2 N12 C3 81.5(3)
C16 C2 N12 C4 -94.4(2)
C27 C4 N12 C3 74.5(3)
C27 C4 N12 C2 -109.6(2)
C11 N3 Ni4 N1 124(9)
C21 N3 Ni4 N1 -106(9)
C11 N3 Ni4 N4 -162.14(17)
C21 N3 Ni4 N4 -31.9(2)
C11 N3 Ni4 N2 19.41(16)
C21 N3 Ni4 N2 149.6(2)
C13 N1 Ni4 N3 54(9)
C10 N1 Ni4 N3 -75(9)
C13 N1 Ni4 N4 -20.16(17)
C10 N1 Ni4 N4 -148.9(2)
C13 N1 Ni4 N2 158.29(17)
C10 N1 Ni4 N2 29.6(2)
C19 N4 Ni4 N3 48.82(18)
C23 N4 Ni4 N3 -64.29(19)
C20 N4 Ni4 N3 172.20(16)
C19 N4 Ni4 N1 -131.74(18)
C23 N4 Ni4 N1 115.15(19)
C20 N4 Ni4 N1 -8.36(16)
C19 N4 Ni4 N2 133(3)
C23 N4 Ni4 N2 19(3)
C20 N4 Ni4 N2 -104(3)
C17 N2 Ni4 N3 132.70(17)
C22 N2 Ni4 N3 -114.27(17)
C8 N2 Ni4 N3 9.86(16)
C17 N2 Ni4 N1 -46.73(17)
C22 N2 Ni4 N1 66.29(17)
C8 N2 Ni4 N1 -169.57(16)
C17 N2 Ni4 N4 49(3)
C22 N2 Ni4 N4 162(3)
C8 N2 Ni4 N4 -74(3)

loop_
_platon_squeeze_void_nr
_platon_squeeze_void_average_x
_platon_squeeze_void_average_y
_platon_squeeze_void_average_z
_platon_squeeze_void_volume
_platon_squeeze_void_count_electrons
_platon_squeeze_void_content
1 -0.028 0.000 0.000 426 95 ' '
2 0.210 0.500 0.500 426 95 ' '
